data_7112375
loop_
_publ_author_name
'Jarava-Barrera, Carlos'
'Esteban, Francisco'
'Navarro-Ranninger, Carmen'
'Parra, Alejandro'
'Alem\'an, Jos\'e'

_publ_section_title
;
 Asymmetric synthesis of trans-dihydroarylfurans in a
 Friedel-Crafts/substitution domino reaction under squaramide catalysis.
;
_journal_issue 20
_journal_name_full 'Chemical communications (Cambridge, England)'
_journal_page_first 2001
_journal_page_last 2003
_journal_paper_doi 10.1039/c2cc38534a
_journal_volume 49
_journal_year 2013
_chemical_formula_sum 'C18 H12 Br N O3'
_chemical_formula_weight 370.20
_chemical_name_common CJ142
_space_group_crystal_system triclinic
_space_group_IT_number 1
_space_group_name_Hall 'P 1'
_space_group_name_H-M_alt 'P 1'
_symmetry_space_group_name_Hall 'P 1'
_symmetry_space_group_name_H-M 'P 1'
_atom_sites_solution_hydrogens geom
_atom_sites_solution_primary direct
_atom_sites_solution_secondary difmap
_cell_angle_alpha 110.058(4)
_cell_angle_beta 97.022(4)
_cell_angle_gamma 115.079(3)
_cell_formula_units_Z 2
_cell_length_a 9.8447(7)
_cell_length_b 9.9217(7)
_cell_length_c 10.3511(13)
_cell_measurement_reflns_used 3798
_cell_measurement_temperature 296.(2)
_cell_measurement_theta_max 20.1731
_cell_measurement_theta_min 2.4063
_cell_volume 816.53(14)
_computing_cell_refinement 'SAINT V7.68A (Bruker AXS, 2009)'
_computing_data_collection 'Bruker Instrument Service v2010.9.0.0'
_computing_data_reduction 'SAINT V7.68A (Bruker AXS, 2009)'
_computing_structure_refinement 'SHELXL-97 (Sheldrick, 2008)'
_computing_structure_solution 'SHELXS-97 (Sheldrick, 2008)'
_diffrn_ambient_temperature 296.(2)
_diffrn_detector_area_resol_mean 8.3333
_diffrn_measured_fraction_theta_full 0.991
_diffrn_measured_fraction_theta_max 0.991
_diffrn_radiation_wavelength 0.71073
_diffrn_reflns_av_R_equivalents 0.0349
_diffrn_reflns_av_sigmaI/netI 0.0535
_diffrn_reflns_limit_h_max 11
_diffrn_reflns_limit_h_min -11
_diffrn_reflns_limit_k_max 11
_diffrn_reflns_limit_k_min -11
_diffrn_reflns_limit_l_max 12
_diffrn_reflns_limit_l_min -12
_diffrn_reflns_number 14613
_diffrn_reflns_theta_full 25.37
_diffrn_reflns_theta_max 25.37
_diffrn_reflns_theta_min 2.21
_exptl_absorpt_coefficient_mu 2.531
_exptl_absorpt_correction_T_max 0.79
_exptl_absorpt_correction_T_min 0.64
_exptl_absorpt_correction_type multi-scan
_exptl_absorpt_process_details sadabs
_exptl_crystal_colour colourless-pink
_exptl_crystal_density_diffrn 1.506
_exptl_crystal_density_method 'not measured'
_exptl_crystal_description prismatic
_exptl_crystal_F_000 372
_exptl_crystal_size_max 0.210
_exptl_crystal_size_mid 0.170
_exptl_crystal_size_min 0.100
_refine_diff_density_max 0.420
_refine_diff_density_min -0.484
_refine_ls_abs_structure_details 'Flack H D (1983), Acta Cryst. A39, 876-881'
_refine_ls_abs_structure_Flack -0.009(10)
_refine_ls_extinction_method none
_refine_ls_goodness_of_fit_ref 1.019
_refine_ls_hydrogen_treatment refxyz
_refine_ls_matrix_type full
_refine_ls_number_parameters 415
_refine_ls_number_reflns 5606
_refine_ls_number_restraints 3
_refine_ls_restrained_S_all 1.019
_refine_ls_R_factor_all 0.0798
_refine_ls_R_factor_gt 0.0402
_refine_ls_shift/su_max 0.001
_refine_ls_shift/su_mean 0.000
_refine_ls_structure_factor_coef Fsqd
_refine_ls_weighting_details 'calc w=1/[\s^2^(Fo^2^)+(0.0809P)^2^+0.0000P] where P=(Fo^2^+2Fc^2^)/3'
_refine_ls_weighting_scheme calc
_refine_ls_wR_factor_gt 0.0993
_refine_ls_wR_factor_ref 0.1373
_reflns_number_gt 3831
_reflns_number_total 5606
_reflns_threshold_expression >2sigma(I)
_cod_duplicate_entry 7108904
_cod_data_source_file c2cc38534a.txt
_cod_data_source_block I
_cod_original_cell_volume 816.53(13)
_cod_database_code 7112375

loop_
_space_group_symop_operation_xyz
'x, y, z'

loop_
_atom_site_type_symbol
_atom_site_label
_atom_site_fract_x
_atom_site_fract_y
_atom_site_fract_z
_atom_site_U_iso_or_equiv
_atom_site_adp_type
_atom_site_calc_flag
_atom_site_refinement_flags
_atom_site_occupancy
Br Br1 0.75932(8) 0.80347(9) 0.56862(7) 0.0849(3) Uani d . 1
Br Br2 1.24683(7) 1.20009(7) 1.43260(6) 0.0730(3) Uani d . 1
C C1 0.7857(7) 0.5240(9) 0.3966(6) 0.0536(16) Uani d . 1
C C2 0.8625(9) 0.6952(10) 0.4703(6) 0.0565(17) Uani d . 1
C C3 1.0125(8) 0.7830(9) 0.4749(7) 0.0548(16) Uani d . 1
H H3 1.0642 0.898 0.5219 0.066 Uiso calc R 1
C C4 1.0942(7) 0.7033(8) 0.4092(6) 0.0485(15) Uani d . 1
C C5 1.2532(9) 0.7927(10) 0.4188(8) 0.0671(19) Uani d . 1
H H5 1.3073 0.9078 0.4667 0.081 Uiso calc R 1
C C6 1.3292(9) 0.7127(12) 0.3588(10) 0.084(2) Uani d . 1
H H6 1.434 0.7741 0.3648 0.101 Uiso calc R 1
C C7 1.2536(9) 0.5430(10) 0.2896(8) 0.0709(19) Uani d . 1
H H7 1.308 0.49 0.2517 0.085 Uiso calc R 1
C C8 1.1001(8) 0.4529(9) 0.2767(7) 0.0576(16) Uani d . 1
H H8 1.0493 0.338 0.2279 0.069 Uiso calc R 1
C C9 1.0150(7) 0.5289(8) 0.3352(6) 0.0485(15) Uani d . 1
C C10 0.8555(7) 0.4413(9) 0.3291(7) 0.0513(15) Uani d . 1
C C11 0.7412(8) 0.2609(9) 0.2592(7) 0.0618(18) Uani d . 1
H H11 0.7871 0.2029 0.2912 0.074 Uiso calc R 1
C C12 0.6126(8) 0.2647(11) 0.3298(7) 0.070(2) Uani d . 1
H H12 0.5073 0.1832 0.2593 0.084 Uiso calc R 1
C C13 0.6815(8) 0.1827(9) 0.0940(7) 0.0575(16) Uani d . 1
C C14 0.6225(10) 0.0132(11) 0.0125(9) 0.084(2) Uani d . 1
H H14 0.6179 -0.0521 0.0602 0.101 Uiso calc R 1
C C15 0.5716(12) -0.0582(13) -0.1350(10) 0.106(3) Uani d . 1
H H15 0.5335 -0.1707 -0.1892 0.128 Uiso calc R 1
C C16 0.5792(12) 0.0461(17) -0.2020(9) 0.106(3) Uani d . 1
H H16 0.5472 0.0005 -0.3027 0.127 Uiso calc R 1
C C17 0.6293(13) 0.2039(13) -0.1287(9) 0.103(3) Uani d . 1
H H17 0.6311 0.269 -0.1759 0.123 Uiso calc R 1
C C18 0.6791(11) 0.2710(10) 0.0198(8) 0.089(3) Uani d . 1
H H18 0.7129 0.3828 0.0721 0.107 Uiso calc R 1
C C19 1.0972(7) 0.9662(8) 1.1342(6) 0.0505(15) Uani d . 1
C C20 1.0726(8) 1.0238(8) 1.2688(6) 0.0531(16) Uani d . 1
C C21 0.9221(9) 0.9453(9) 1.2736(8) 0.0624(18) Uani d . 1
H H21 0.9016 0.981 1.3607 0.075 Uiso calc R 1
C C22 0.7958(9) 0.8100(10) 1.1479(8) 0.0622(18) Uani d . 1
C C23 0.6396(10) 0.7217(12) 1.1512(11) 0.083(3) Uani d . 1
H H23 0.6187 0.7504 1.2388 0.1 Uiso calc R 1
C C24 0.5224(11) 0.5984(13) 1.0309(12) 0.097(3) Uani d . 1
H H24 0.4203 0.5466 1.0352 0.117 Uiso calc R 1
C C25 0.5509(10) 0.5467(12) 0.8997(11) 0.089(3) Uani d . 1
H H25 0.4685 0.4582 0.8179 0.107 Uiso calc R 1
C C26 0.6943(9) 0.6219(10) 0.8896(9) 0.0679(19) Uani d . 1
H H26 0.7111 0.5875 0.8005 0.081 Uiso calc R 1
C C27 0.8224(8) 0.7547(9) 1.0142(8) 0.0534(18) Uani d . 1
C C28 0.9799(7) 0.8413(7) 1.0121(6) 0.0500(15) Uani d . 1
C C29 1.0531(7) 0.8118(7) 0.8909(6) 0.0446(13) Uani d . 1
H H29 0.9954 0.8126 0.8073 0.054 Uiso calc R 1
C C30 1.2171(7) 0.9696(7) 0.9655(6) 0.0493(15) Uani d . 1
H H30 1.2989 0.9444 0.9397 0.059 Uiso calc R 1
C C31 1.0614(7) 0.6531(7) 0.8438(6) 0.0470(14) Uani d . 1
C C32 1.0479(11) 0.5671(10) 0.9243(8) 0.077(2) Uani d . 1
H H32 1.0307 0.605 1.0128 0.093 Uiso calc R 1
C C33 1.0590(12) 0.4262(10) 0.8779(10) 0.091(3) Uani d . 1
H H33 1.0477 0.369 0.9343 0.109 Uiso calc R 1
C C34 1.0862(11) 0.3702(10) 0.7513(10) 0.086(2) Uani d . 1
H H34 1.0963 0.2761 0.7207 0.104 Uiso calc R 1
C C35 1.0988(14) 0.4534(12) 0.6689(8) 0.100(3) Uani d . 1
H H35 1.1153 0.4144 0.5802 0.12 Uiso calc R 1
C C36 1.0876(11) 0.5916(10) 0.7140(7) 0.077(2) Uani d . 1
H H36 1.0978 0.647 0.6561 0.093 Uiso calc R 1
N N1 0.6344(8) 0.2257(10) 0.4636(8) 0.0804(19) Uani d . 1
N N2 1.2159(7) 1.1027(8) 0.9174(7) 0.0697(16) Uani d . 1
O O1 0.6299(5) 0.4188(7) 0.3819(5) 0.0716(13) Uani d . 1
O O2 0.6231(10) 0.0905(9) 0.4320(7) 0.123(3) Uani d . 1
O O3 0.6559(9) 0.3189(9) 0.5799(6) 0.112(2) Uani d . 1
O O4 1.2460(4) 1.0323(5) 1.1143(4) 0.0526(10) Uani d . 1
O O5 1.2214(8) 1.0802(7) 0.7980(6) 0.0957(19) Uani d . 1
O O6 1.2070(11) 1.2162(9) 1.0012(8) 0.116(3) Uani d . 1

loop_
_atom_site_aniso_label
_atom_site_aniso_U_11
_atom_site_aniso_U_22
_atom_site_aniso_U_33
_atom_site_aniso_U_12
_atom_site_aniso_U_13
_atom_site_aniso_U_23
Br1 0.1005(7) 0.1248(8) 0.0810(6) 0.0864(6) 0.0494(5) 0.0539(6)
Br2 0.0960(6) 0.0760(5) 0.0483(4) 0.0519(4) 0.0232(4) 0.0172(3)
C1 0.040(4) 0.080(5) 0.046(3) 0.031(4) 0.017(3) 0.032(3)
C2 0.074(5) 0.083(5) 0.040(3) 0.055(4) 0.030(3) 0.032(3)
C3 0.063(5) 0.062(4) 0.050(4) 0.035(4) 0.020(3) 0.031(3)
C4 0.054(4) 0.053(4) 0.043(3) 0.027(3) 0.016(3) 0.026(3)
C5 0.067(5) 0.064(4) 0.071(5) 0.030(4) 0.028(4) 0.033(4)
C6 0.057(5) 0.102(7) 0.096(6) 0.038(5) 0.044(5) 0.043(6)
C7 0.068(5) 0.075(5) 0.078(5) 0.039(4) 0.038(4) 0.032(4)
C8 0.059(4) 0.053(4) 0.060(4) 0.028(3) 0.028(3) 0.022(3)
C9 0.054(4) 0.060(4) 0.038(3) 0.031(3) 0.018(3) 0.025(3)
C10 0.048(4) 0.064(4) 0.047(4) 0.027(4) 0.020(3) 0.031(3)
C11 0.055(4) 0.077(5) 0.054(4) 0.027(4) 0.019(3) 0.037(4)
C12 0.047(4) 0.095(6) 0.048(4) 0.017(4) 0.013(3) 0.034(4)
C13 0.056(4) 0.069(4) 0.044(3) 0.029(3) 0.016(3) 0.023(3)
C14 0.104(6) 0.089(6) 0.071(5) 0.060(5) 0.021(4) 0.034(5)
C15 0.126(8) 0.093(6) 0.080(7) 0.078(6) 0.014(5) -0.008(5)
C16 0.114(8) 0.172(11) 0.051(5) 0.091(8) 0.028(5) 0.045(7)
C17 0.143(9) 0.092(7) 0.056(5) 0.049(6) 0.023(5) 0.029(5)
C18 0.127(7) 0.076(5) 0.050(4) 0.037(5) 0.017(4) 0.034(4)
C19 0.059(4) 0.054(4) 0.046(4) 0.034(3) 0.022(3) 0.021(3)
C20 0.070(5) 0.064(4) 0.041(3) 0.045(4) 0.019(3) 0.024(3)
C21 0.077(5) 0.092(5) 0.060(4) 0.060(4) 0.043(4) 0.047(4)
C22 0.075(5) 0.081(5) 0.070(5) 0.054(4) 0.038(4) 0.050(4)
C23 0.067(6) 0.125(7) 0.107(7) 0.055(5) 0.060(5) 0.084(6)
C24 0.058(5) 0.120(8) 0.131(9) 0.038(6) 0.037(6) 0.078(7)
C25 0.056(5) 0.101(6) 0.116(7) 0.028(5) 0.036(5) 0.065(6)
C26 0.063(5) 0.069(5) 0.070(5) 0.032(4) 0.019(4) 0.031(4)
C27 0.056(4) 0.068(5) 0.067(5) 0.041(4) 0.033(4) 0.044(4)
C28 0.066(4) 0.053(4) 0.048(4) 0.041(4) 0.025(3) 0.024(3)
C29 0.052(4) 0.051(3) 0.041(3) 0.032(3) 0.018(3) 0.021(3)
C30 0.054(4) 0.048(4) 0.045(3) 0.026(3) 0.018(3) 0.017(3)
C31 0.049(4) 0.049(4) 0.043(3) 0.026(3) 0.014(3) 0.018(3)
C32 0.126(7) 0.092(5) 0.068(5) 0.077(5) 0.057(5) 0.054(4)
C33 0.148(8) 0.083(6) 0.094(6) 0.083(6) 0.057(6) 0.055(5)
C34 0.120(7) 0.073(5) 0.087(6) 0.069(5) 0.030(5) 0.032(5)
C35 0.189(11) 0.108(7) 0.054(4) 0.118(8) 0.047(6) 0.031(5)
C36 0.131(7) 0.093(6) 0.042(4) 0.081(6) 0.034(4) 0.031(4)
N1 0.076(4) 0.071(5) 0.077(5) 0.014(4) 0.027(4) 0.041(4)
N2 0.082(4) 0.059(4) 0.067(4) 0.031(3) 0.027(3) 0.031(3)
O1 0.058(3) 0.095(4) 0.067(3) 0.039(3) 0.028(2) 0.038(3)
O2 0.169(7) 0.090(5) 0.095(5) 0.034(5) 0.059(5) 0.059(4)
O3 0.161(7) 0.104(5) 0.046(3) 0.050(4) 0.034(4) 0.026(3)
O4 0.045(2) 0.060(3) 0.042(2) 0.023(2) 0.0146(18) 0.015(2)
O5 0.137(5) 0.086(4) 0.053(3) 0.042(4) 0.027(3) 0.038(3)
O6 0.206(8) 0.085(5) 0.102(5) 0.095(5) 0.072(5) 0.053(4)

loop_
_atom_type_symbol
_atom_type_description
_atom_type_scat_dispersion_real
_atom_type_scat_dispersion_imag
_atom_type_scat_source
C C 0.0033 0.0016 'International Tables Vol C Tables 4.2.6.8 and 6.1.1.4'
H H 0.0000 0.0000 'International Tables Vol C Tables 4.2.6.8 and 6.1.1.4'
N N 0.0061 0.0033 'International Tables Vol C Tables 4.2.6.8 and 6.1.1.4'
O O 0.0106 0.0060 'International Tables Vol C Tables 4.2.6.8 and 6.1.1.4'
Br Br -0.2901 2.4595 'International Tables Vol C Tables 4.2.6.8 and 6.1.1.4'

loop_
_geom_angle_atom_site_label_1
_geom_angle_atom_site_label_2
_geom_angle_atom_site_label_3
_geom_angle
C10 C1 C2 122.8(6)
C10 C1 O1 112.8(6)
C2 C1 O1 124.4(6)
C3 C2 C1 118.6(5)
C3 C2 Br1 120.8(5)
C1 C2 Br1 120.6(5)
C2 C3 C4 121.4(6)
C2 C3 H3 119.3
C4 C3 H3 119.3
C5 C4 C9 118.4(6)
C5 C4 C3 122.2(6)
C9 C4 C3 119.4(6)
C6 C5 C4 120.7(7)
C6 C5 H5 119.6
C4 C5 H5 119.6
C5 C6 C7 121.1(7)
C5 C6 H6 119.5
C7 C6 H6 119.5
C8 C7 C6 119.9(7)
C8 C7 H7 120.1
C6 C7 H7 120.1
C7 C8 C9 121.6(6)
C7 C8 H8 119.2
C9 C8 H8 119.2
C8 C9 C4 118.4(6)
C8 C9 C10 124.3(6)
C4 C9 C10 117.4(6)
C1 C10 C9 120.4(6)
C1 C10 C11 109.3(6)
C9 C10 C11 130.4(6)
C10 C11 C13 114.6(5)
C10 C11 C12 98.4(6)
C13 C11 C12 113.4(5)
C10 C11 H11 110.0
C13 C11 H11 110.0
C12 C11 H11 110.0
O1 C12 C11 110.4(6)
O1 C12 N1 106.7(6)
C11 C12 N1 108.9(6)
O1 C12 H12 110.2
C11 C12 H12 110.2
N1 C12 H12 110.2
C18 C13 C14 117.0(7)
C18 C13 C11 122.4(7)
C14 C13 C11 120.5(6)
C15 C14 C13 121.4(8)
C15 C14 H14 119.3
C13 C14 H14 119.3
C14 C15 C16 117.1(9)
C14 C15 H15 121.5
C16 C15 H15 121.5
C17 C16 C15 122.8(8)
C17 C16 H16 118.6
C15 C16 H16 118.6
C16 C17 C18 118.3(9)
C16 C17 H17 120.8
C18 C17 H17 120.8
C13 C18 C17 123.3(9)
C13 C18 H18 118.4
C17 C18 H18 118.4
C28 C19 O4 113.6(5)
C28 C19 C20 123.1(6)
O4 C19 C20 123.3(5)
C21 C20 C19 117.1(6)
C21 C20 Br2 123.7(5)
C19 C20 Br2 119.2(5)
C20 C21 C22 121.4(6)
C20 C21 H21 119.3
C22 C21 H21 119.3
C27 C22 C23 116.8(8)
C27 C22 C21 120.7(6)
C23 C22 C21 122.6(7)
C24 C23 C22 121.3(8)
C24 C23 H23 119.3
C22 C23 H23 119.3
C23 C24 C25 120.9(8)
C23 C24 H24 119.6
C25 C24 H24 119.6
C26 C25 C24 120.8(9)
C26 C25 H25 119.6
C24 C25 H25 119.6
C25 C26 C27 120.4(8)
C25 C26 H26 119.8
C27 C26 H26 119.8
C22 C27 C26 119.8(6)
C22 C27 C28 116.6(7)
C26 C27 C28 123.6(6)
C19 C28 C27 121.0(6)
C19 C28 C29 107.7(5)
C27 C28 C29 131.1(6)
C31 C29 C28 114.2(5)
C31 C29 C30 113.1(5)
C28 C29 C30 99.6(5)
C31 C29 H29 109.9
C28 C29 H29 109.9
C30 C29 H29 109.9
O4 C30 C29 108.7(5)
O4 C30 N2 108.1(5)
C29 C30 N2 109.0(5)
O4 C30 H30 110.3
C29 C30 H30 110.3
N2 C30 H30 110.3
C32 C31 C36 116.6(6)
C32 C31 C29 123.9(5)
C36 C31 C29 119.4(6)
C31 C32 C33 121.6(7)
C31 C32 H32 119.2
C33 C32 H32 119.2
C34 C33 C32 120.4(8)
C34 C33 H33 119.8
C32 C33 H33 119.8
C33 C34 C35 118.9(8)
C33 C34 H34 120.5
C35 C34 H34 120.5
C36 C35 C34 120.9(8)
C36 C35 H35 119.6
C34 C35 H35 119.6
C35 C36 C31 121.6(7)
C35 C36 H36 119.2
C31 C36 H36 119.2
O3 N1 O2 124.8(8)
O3 N1 C12 121.6(8)
O2 N1 C12 113.6(7)
O5 N2 O6 125.6(7)
O5 N2 C30 115.8(6)
O6 N2 C30 118.7(6)
C12 O1 C1 105.0(5)
C30 O4 C19 105.8(4)

loop_
_geom_bond_atom_site_label_1
_geom_bond_atom_site_label_2
_geom_bond_distance
Br1 C2 1.911(6)
Br2 C20 1.894(7)
C1 C10 1.354(9)
C1 C2 1.386(10)
C1 O1 1.394(8)
C2 C3 1.343(9)
C3 C4 1.427(9)
C3 H3 0.93
C4 C5 1.405(9)
C4 C9 1.411(9)
C5 C6 1.361(11)
C5 H5 0.93
C6 C7 1.372(11)
C6 H6 0.93
C7 C8 1.351(10)
C7 H7 0.93
C8 C9 1.408(9)
C8 H8 0.93
C9 C10 1.416(9)
C10 C11 1.483(10)
C11 C13 1.527(9)
C11 C12 1.544(10)
C11 H11 0.98
C12 O1 1.360(9)
C12 N1 1.575(10)
C12 H12 0.98
C13 C18 1.353(10)
C13 C14 1.399(11)
C14 C15 1.362(12)
C14 H14 0.93
C15 C16 1.414(15)
C15 H15 0.93
C16 C17 1.307(15)
C16 H16 0.93
C17 C18 1.372(11)
C17 H17 0.93
C18 H18 0.93
C19 C28 1.350(8)
C19 O4 1.404(7)
C19 C20 1.407(8)
C20 C21 1.368(9)
C21 C22 1.425(11)
C21 H21 0.93
C22 C27 1.404(10)
C22 C23 1.423(11)
C23 C24 1.337(13)
C23 H23 0.93
C24 C25 1.387(12)
C24 H24 0.93
C25 C26 1.326(11)
C25 H25 0.93
C26 C27 1.421(10)
C26 H26 0.93
C27 C28 1.427(9)
C28 C29 1.525(8)
C29 C31 1.522(8)
C29 C30 1.542(9)
C29 H29 0.98
C30 O4 1.388(7)
C30 N2 1.566(9)
C30 H30 0.98
C31 C32 1.363(9)
C31 C36 1.379(9)
C32 C33 1.371(11)
C32 H32 0.93
C33 C34 1.346(12)
C33 H33 0.93
C34 C35 1.359(12)
C34 H34 0.93
C35 C36 1.346(11)
C35 H35 0.93
C36 H36 0.93
N1 O3 1.165(9)
N1 O2 1.218(9)
N2 O5 1.192(7)
N2 O6 1.208(8)
